data_7132588
loop_
_publ_author_name
'Zheng, Peng Xuan'
'Ou, Song Lin'
'Qu, Lei Yu'
'Zhang, Ying'
'Jiang, Shi Qing'
'Li, Xiang'
'Wan, Jun Xiong'
'Zhang, Min'
'Bao, Xin'

_publ_section_title
;
 Enriched switching in a donor-acceptor Stenhouse adduct <i>via</i>
 reversible covalent bonding.
;
_journal_issue 10
_journal_name_full 'Chemical communications (Cambridge, England)'
_journal_page_first 1333
_journal_page_last 1336
_journal_paper_doi 10.1039/d3cc03160h
_journal_volume 60
_journal_year 2024
_chemical_formula_moiety 'C14 H19 N O6'
_chemical_formula_sum 'C14 H19 N O6'
_chemical_formula_weight 297.30
_space_group_crystal_system orthorhombic
_space_group_IT_number 29
_space_group_name_Hall 'P 2c -2ac'
_space_group_name_H-M_alt 'P c a 21'
_atom_sites_solution_hydrogens geom
_atom_sites_solution_primary dual
_audit_creation_date 2022-07-18
_audit_creation_method
;
Olex2 1.2
(compiled 2018.05.29 svn.r3508 for OlexSys, GUI svn.r5506)
;
_audit_update_record
;
2022-09-01 deposited with the CCDC.	2023-12-21 downloaded from the CCDC.
;
_cell_angle_alpha 90
_cell_angle_beta 90
_cell_angle_gamma 90
_cell_formula_units_Z 4
_cell_length_a 17.469(5)
_cell_length_b 7.599(2)
_cell_length_c 11.007(3)
_cell_measurement_reflns_used 6292
_cell_measurement_temperature 298
_cell_measurement_theta_max 27.49
_cell_measurement_theta_min 2.33
_cell_volume 1461.1(7)
_computing_cell_refinement 'SAINT v8.37A (Bruker, 2015)'
_computing_data_reduction 'SAINT v8.37A (Bruker, 2015)'
_computing_molecular_graphics 'Olex2 (Dolomanov et al., 2009)'
_computing_publication_material 'Olex2 (Dolomanov et al., 2009)'
_computing_structure_refinement 'XL (Sheldrick, 2008)'
_computing_structure_solution 'ShelXT (Sheldrick, 2015)'
_diffrn_ambient_temperature 298
_diffrn_measured_fraction_theta_full 0.996
_diffrn_measured_fraction_theta_max 0.997
_diffrn_measurement_device_type 'Bruker APEX-II CCD'
_diffrn_measurement_method '\f and \w scans'
_diffrn_radiation_type MoK\a
_diffrn_radiation_wavelength 0.71073
_diffrn_reflns_av_R_equivalents 0.0378
_diffrn_reflns_av_unetI/netI 0.0402
_diffrn_reflns_Laue_measured_fraction_full 0.996
_diffrn_reflns_Laue_measured_fraction_max 0.997
_diffrn_reflns_limit_h_max 21
_diffrn_reflns_limit_h_min -22
_diffrn_reflns_limit_k_max 8
_diffrn_reflns_limit_k_min -9
_diffrn_reflns_limit_l_max 14
_diffrn_reflns_limit_l_min -14
_diffrn_reflns_number 13781
_diffrn_reflns_point_group_measured_fraction_full 0.997
_diffrn_reflns_point_group_measured_fraction_max 0.997
_diffrn_reflns_theta_full 25.242
_diffrn_reflns_theta_max 27.517
_diffrn_reflns_theta_min 2.332
_diffrn_standards_number 0
_exptl_absorpt_coefficient_mu 0.106
_exptl_absorpt_correction_T_max 0.7456
_exptl_absorpt_correction_T_min 0.6893
_exptl_absorpt_correction_type multi-scan
_exptl_absorpt_process_details
'SADABS-2016/2 (Bruker,2016/2) was used for absorption correction. wR2(int) was 0.1294 before and 0.0521 after correction. The Ratio of minimum to maximum transmission is 0.9245. The \l/2 correction factor is Not present.'
_exptl_crystal_colour colourless
_exptl_crystal_colour_primary colourless
_exptl_crystal_density_diffrn 1.351
_exptl_crystal_description rod
_exptl_crystal_F_000 632
_exptl_crystal_size_max 0.25
_exptl_crystal_size_mid 0.15
_exptl_crystal_size_min 0.12
_refine_diff_density_max 0.122
_refine_diff_density_min -0.114
_refine_diff_density_rms 0.030
_refine_ls_abs_structure_details
;
 Refined as a perfect inversion twin.
;
_refine_ls_abs_structure_Flack 0.5
_refine_ls_extinction_coef 0.019(4)
_refine_ls_extinction_expression Fc^*^=kFc[1+0.001xFc^2^\l^3^/sin(2\q)]^-1/4^
_refine_ls_extinction_method 'SHELXL-2018/3 (Sheldrick 2018)'
_refine_ls_goodness_of_fit_ref 1.028
_refine_ls_hydrogen_treatment constr
_refine_ls_matrix_type full
_refine_ls_number_parameters 194
_refine_ls_number_reflns 3349
_refine_ls_number_restraints 1
_refine_ls_restrained_S_all 1.028
_refine_ls_R_factor_all 0.0573
_refine_ls_R_factor_gt 0.0368
_refine_ls_shift/su_max 0.000
_refine_ls_shift/su_mean 0.000
_refine_ls_structure_factor_coef Fsqd
_refine_ls_weighting_details 'w=1/[\s^2^(Fo^2^)+(0.0370P)^2^+0.1001P] where P=(Fo^2^+2Fc^2^)/3'
_refine_ls_weighting_scheme calc
_refine_ls_wR_factor_gt 0.0716
_refine_ls_wR_factor_ref 0.0781
_reflns_Friedel_coverage 0.900
_reflns_Friedel_fraction_full 0.998
_reflns_Friedel_fraction_max 0.998
_reflns_number_gt 2633
_reflns_number_total 3349
_reflns_threshold_expression 'I > 2\s(I)'
_cod_data_source_file d3cc03160h2.cif
_cod_data_source_block 1e
_cod_depositor_comments 'Adding full bibliography for 7132588.cif.'
_cod_original_cell_volume 1461.2(7)
_cod_database_code 7132588
_shelx_shelxl_version_number 2018/3
_shelx_space_group_comment
;
The symmetry employed for this shelxl refinement is uniquely defined
by the following loop, which should always be used as a source of
symmetry information in preference to the above space-group names.
They are only intended as comments.
;
_olex2_refinement_description
;
1. Fixed Uiso
 At 1.2 times of:
  All C(H) groups, All C(H,H) groups, All N(H) groups
 At 1.5 times of:
  All C(H,H,H) groups
2.a Ternary CH refined with riding coordinates:
 N1(H1), C7(H7), C11(H11), C10(H10)
2.b Secondary CH2 refined with riding coordinates:
 C13(H13A,H13B), C9(H9A,H9B), C14(H14A,H14B)
2.c Idealised Me refined as rotating group:
 C12(H12A,H12B,H12C), C1(H1A,H1B,H1C), C2(H2A,H2B,H2C)
;
_olex2_submission_special_instructions 'No special instructions were received'

loop_
_space_group_symop_operation_xyz
'x, y, z'
'-x, -y, z+1/2'
'x+1/2, -y, z'
'-x+1/2, y, z+1/2'

loop_
_atom_site_label
_atom_site_type_symbol
_atom_site_fract_x
_atom_site_fract_y
_atom_site_fract_z
_atom_site_U_iso_or_equiv
_atom_site_adp_type
_atom_site_occupancy
_atom_site_site_symmetry_order
_atom_site_calc_flag
_atom_site_refinement_flags_posn
_atom_site_refinement_flags_adp
_atom_site_refinement_flags_occupancy
_atom_site_disorder_assembly
_atom_site_disorder_group
O4 O 0.49732(9) 0.9232(2) 0.47116(14) 0.0458(5) Uani 1 1 d . . . . .
O2 O 0.42504(8) 1.0169(2) 0.31994(14) 0.0352(4) Uani 1 1 d . . . . .
O1 O 0.29782(8) 0.9260(2) 0.29847(14) 0.0382(4) Uani 1 1 d . . . . .
O3 O 0.24438(9) 0.7355(2) 0.42498(16) 0.0421(4) Uani 1 1 d . . . . .
N1 N 0.37176(10) 0.7554(2) 0.76615(16) 0.0305(4) Uani 1 1 d . . . . .
H1 H 0.332554 0.755581 0.829840 0.037 Uiso 1 1 calc R . . . .
O6 O 0.39572(10) 0.3888(2) 0.74163(19) 0.0543(5) Uani 1 1 d . . . . .
C6 C 0.30446(12) 0.8141(3) 0.39541(19) 0.0315(5) Uani 1 1 d . . . . .
C4 C 0.43626(12) 0.9095(3) 0.41903(19) 0.0308(5) Uani 1 1 d . . . . .
O5 O 0.38460(14) 0.4304(3) 0.3874(2) 0.0757(7) Uani 1 1 d . . . . .
C5 C 0.37448(12) 0.7995(3) 0.45263(19) 0.0291(5) Uani 1 1 d . . . . .
C7 C 0.38580(12) 0.6554(3) 0.54343(19) 0.0304(5) Uani 1 1 d . . . . .
H7 H 0.440100 0.652501 0.565724 0.036 Uiso 1 1 calc R . . . .
C12 C 0.38776(14) 0.9443(3) 0.7375(2) 0.0404(6) Uani 1 1 d . . . . .
H12A H 0.427211 0.951299 0.676961 0.061 Uiso 1 1 calc GR . . . .
H12B H 0.404312 1.003847 0.809805 0.061 Uiso 1 1 calc GR . . . .
H12C H 0.342036 0.999104 0.707312 0.061 Uiso 1 1 calc GR . . . .
C11 C 0.33831(11) 0.6564(3) 0.6610(2) 0.0296(5) Uani 1 1 d . . . . .
H11 H 0.288117 0.707441 0.642558 0.036 Uiso 1 1 calc R . . . .
C3 C 0.36819(12) 0.9635(3) 0.2345(2) 0.0344(5) Uani 1 1 d . . . . .
C13 C 0.43999(13) 0.6661(3) 0.8190(2) 0.0421(6) Uani 1 1 d . . . . .
H13A H 0.456028 0.726718 0.892228 0.050 Uiso 1 1 calc R . . . .
H13B H 0.481988 0.669186 0.761374 0.050 Uiso 1 1 calc R . . . .
C1 C 0.39398(14) 0.8042(4) 0.1647(2) 0.0456(6) Uani 1 1 d . . . . .
H1A H 0.442035 0.828770 0.125889 0.068 Uiso 1 1 calc GR . . . .
H1B H 0.356429 0.775515 0.104145 0.068 Uiso 1 1 calc GR . . . .
H1C H 0.399947 0.706735 0.219294 0.068 Uiso 1 1 calc GR . . . .
C10 C 0.32661(15) 0.4628(3) 0.6943(2) 0.0440(6) Uani 1 1 d . . . . .
H10 H 0.283025 0.445597 0.749062 0.053 Uiso 1 1 calc R . . . .
C9 C 0.31435(17) 0.3765(4) 0.5723(3) 0.0520(7) Uani 1 1 d . . . . .
H9A H 0.328971 0.253449 0.574749 0.062 Uiso 1 1 calc R . . . .
H9B H 0.261179 0.385023 0.547574 0.062 Uiso 1 1 calc R . . . .
C8 C 0.36495(15) 0.4775(3) 0.4874(3) 0.0446(6) Uani 1 1 d . . . . .
C2 C 0.35240(16) 1.1188(4) 0.1554(3) 0.0506(7) Uani 1 1 d . . . . .
H2A H 0.336565 1.216397 0.204759 0.076 Uiso 1 1 calc GR . . . .
H2B H 0.312474 1.090160 0.098800 0.076 Uiso 1 1 calc GR . . . .
H2C H 0.397991 1.149845 0.111649 0.076 Uiso 1 1 calc GR . . . .
C14 C 0.42008(17) 0.4790(4) 0.8482(3) 0.0566(8) Uani 1 1 d . . . . .
H14A H 0.464452 0.420097 0.882242 0.068 Uiso 1 1 calc R . . . .
H14B H 0.379536 0.476425 0.908422 0.068 Uiso 1 1 calc R . . . .

loop_
_atom_site_aniso_label
_atom_site_aniso_U_11
_atom_site_aniso_U_22
_atom_site_aniso_U_33
_atom_site_aniso_U_23
_atom_site_aniso_U_13
_atom_site_aniso_U_12
O4 0.0301(9) 0.0684(12) 0.0390(9) 0.0135(9) -0.0076(8) -0.0157(8)
O2 0.0323(8) 0.0425(9) 0.0309(8) 0.0071(8) -0.0014(7) -0.0062(7)
O1 0.0234(7) 0.0604(10) 0.0307(8) 0.0121(8) 0.0001(6) 0.0016(7)
O3 0.0261(8) 0.0673(11) 0.0329(8) 0.0103(9) -0.0032(7) -0.0111(8)
N1 0.0243(9) 0.0416(11) 0.0255(9) 0.0025(8) 0.0002(7) 0.0002(8)
O6 0.0619(12) 0.0430(10) 0.0579(11) 0.0095(10) -0.0100(10) 0.0053(9)
C6 0.0281(12) 0.0427(13) 0.0236(10) -0.0007(10) 0.0015(9) -0.0027(10)
C4 0.0274(12) 0.0393(13) 0.0257(10) -0.0003(10) 0.0016(10) -0.0015(9)
O5 0.1096(19) 0.0555(13) 0.0619(14) -0.0221(11) 0.0264(13) -0.0049(12)
C5 0.0250(11) 0.0384(13) 0.0238(10) 0.0016(9) 0.0007(9) -0.0016(9)
C7 0.0256(12) 0.0354(13) 0.0303(12) 0.0005(10) 0.0006(9) 0.0008(10)
C12 0.0411(13) 0.0395(14) 0.0406(13) 0.0026(12) -0.0024(11) -0.0066(10)
C11 0.0243(11) 0.0357(13) 0.0289(10) 0.0043(10) -0.0003(10) -0.0010(9)
C3 0.0252(11) 0.0498(15) 0.0281(11) 0.0043(11) 0.0011(9) -0.0010(10)
C13 0.0322(13) 0.0575(16) 0.0366(12) 0.0032(13) -0.0050(11) 0.0052(11)
C1 0.0421(14) 0.0627(18) 0.0320(12) -0.0046(13) 0.0031(12) -0.0050(12)
C10 0.0458(14) 0.0420(14) 0.0443(13) 0.0108(11) 0.0019(12) -0.0112(12)
C9 0.0612(17) 0.0414(15) 0.0535(15) 0.0043(13) -0.0047(15) -0.0110(14)
C8 0.0501(16) 0.0384(14) 0.0451(14) -0.0029(12) 0.0014(13) 0.0019(12)
C2 0.0450(14) 0.0675(19) 0.0392(14) 0.0180(14) 0.0006(12) 0.0055(14)
C14 0.0582(17) 0.0618(18) 0.0499(16) 0.0124(15) -0.0139(15) 0.0096(15)

loop_
_atom_type_symbol
_atom_type_description
_atom_type_scat_dispersion_real
_atom_type_scat_dispersion_imag
_atom_type_scat_source
C C 0.0033 0.0016 'International Tables Vol C Tables 4.2.6.8 and 6.1.1.4'
H H 0.0000 0.0000 'International Tables Vol C Tables 4.2.6.8 and 6.1.1.4'
N N 0.0061 0.0033 'International Tables Vol C Tables 4.2.6.8 and 6.1.1.4'
O O 0.0106 0.0060 'International Tables Vol C Tables 4.2.6.8 and 6.1.1.4'

loop_
_geom_angle_atom_site_label_1
_geom_angle_atom_site_label_2
_geom_angle_atom_site_label_3
_geom_angle
_geom_angle_site_symmetry_1
_geom_angle_site_symmetry_3
_geom_angle_publ_flag
C4 O2 C3 116.91(16) . . ?
C6 O1 C3 115.46(16) . . ?
C12 N1 C11 113.06(17) . . ?
C13 N1 C12 111.72(17) . . ?
C13 N1 C11 112.61(18) . . ?
C14 O6 C10 111.3(2) . . ?
O1 C6 C5 118.73(18) . . ?
O3 C6 O1 115.36(19) . . ?
O3 C6 C5 125.9(2) . . ?
O4 C4 O2 116.64(19) . . ?
O4 C4 C5 126.6(2) . . ?
O2 C4 C5 116.68(19) . . ?
C6 C5 C4 120.62(19) . . ?
C6 C5 C7 118.75(19) . . ?
C4 C5 C7 120.44(19) . . ?
C5 C7 C11 119.17(18) . . ?
C5 C7 C8 110.23(19) . . ?
C8 C7 C11 102.46(18) . . ?
N1 C11 C7 116.25(17) . . ?
N1 C11 C10 110.49(19) . . ?
C10 C11 C7 105.58(19) . . ?
O2 C3 O1 109.12(18) . . ?
O2 C3 C1 110.96(18) . . ?
O2 C3 C2 106.7(2) . . ?
O1 C3 C1 110.21(19) . . ?
O1 C3 C2 106.44(19) . . ?
C2 C3 C1 113.2(2) . . ?
N1 C13 C14 109.31(19) . . ?
O6 C10 C11 110.63(19) . . ?
O6 C10 C9 105.9(2) . . ?
C9 C10 C11 102.9(2) . . ?
C8 C9 C10 104.4(2) . . ?
O5 C8 C7 124.2(2) . . ?
O5 C8 C9 125.8(2) . . ?
C9 C8 C7 110.0(2) . . ?
O6 C14 C13 110.4(2) . . ?

loop_
_geom_bond_atom_site_label_1
_geom_bond_atom_site_label_2
_geom_bond_distance
_geom_bond_site_symmetry_2
_geom_bond_publ_flag
O4 C4 1.216(3) . ?
O2 C4 1.376(3) . ?
O2 C3 1.426(3) . ?
O1 C6 1.369(3) . ?
O1 C3 1.445(3) . ?
O3 C6 1.251(3) . ?
N1 C12 1.496(3) . ?
N1 C11 1.499(3) . ?
N1 C13 1.490(3) . ?
O6 C10 1.430(3) . ?
O6 C14 1.424(4) . ?
C6 C5 1.380(3) . ?
C4 C5 1.414(3) . ?
O5 C8 1.207(3) . ?
C5 C7 1.496(3) . ?
C7 C11 1.537(3) . ?
C7 C8 1.530(4) . ?
C11 C10 1.530(3) . ?
C3 C1 1.503(4) . ?
C3 C2 1.493(4) . ?
C13 C14 1.499(4) . ?
C10 C9 1.510(4) . ?
C9 C8 1.498(4) . ?
